data_1511415
loop_
_publ_author_name
'Khan, Y.'

_publ_section_title
;
 New b.c.c. three-dimensional A2-type Zr2-xFe14-ySiyBz superstructures
;
_journal_name_full 'Physica Status Solidi, Sectio A: Applied Research'
_journal_page_first 7
_journal_page_last 12
_journal_volume 130
_journal_year 1992
_chemical_formula_sum 'B0.96 Fe11.16 Si1.88 Zr1.99'
_chemical_name_systematic 'Zr1.99 Fe11.16 Si1.88 B0.96'
_space_group_IT_number 217
_symmetry_space_group_name_Hall 'I -4 2 3'
_symmetry_space_group_name_H-M 'I -4 3 m'
_cell_angle_alpha 90
_cell_angle_beta 90
_cell_angle_gamma 90
_cell_formula_units_Z 1
_cell_length_a 5.852
_cell_length_b 5.852
_cell_length_c 5.852
_cell_volume 200.407
_citation_journal_id_ASTM PSSABA
_cod_data_source_file boron0-1_56.cif
_cod_data_source_block B0.96Fe11.16Si1.88Zr1.99
_cod_original_cell_volume 200.4071
_cod_database_code 1511415

loop_
_symmetry_equiv_pos_as_xyz
x,y,z
y,-x,-z
-x,-y,z
-y,x,-z
x,-y,-z
-y,-x,z
-x,y,-z
y,x,z
z,x,y
x,-z,-y
-z,-x,y
-x,z,-y
z,-x,-y
-x,-z,y
-z,x,-y
x,z,y
y,z,x
y,-z,-x
-z,-y,x
-y,z,-x
z,y,x
-y,-z,x
-z,y,-x
z,-y,-x
x+1/2,y+1/2,z+1/2
y+1/2,-x+1/2,-z+1/2
-x+1/2,-y+1/2,z+1/2
-y+1/2,x+1/2,-z+1/2
x+1/2,-y+1/2,-z+1/2
-y+1/2,-x+1/2,z+1/2
-x+1/2,y+1/2,-z+1/2
y+1/2,x+1/2,z+1/2
z+1/2,x+1/2,y+1/2
x+1/2,-z+1/2,-y+1/2
-z+1/2,-x+1/2,y+1/2
-x+1/2,z+1/2,-y+1/2
z+1/2,-x+1/2,-y+1/2
-x+1/2,-z+1/2,y+1/2
-z+1/2,x+1/2,-y+1/2
x+1/2,z+1/2,y+1/2
y+1/2,z+1/2,x+1/2
y+1/2,-z+1/2,-x+1/2
-z+1/2,-y+1/2,x+1/2
-y+1/2,z+1/2,-x+1/2
z+1/2,y+1/2,x+1/2
-y+1/2,-z+1/2,x+1/2
-z+1/2,y+1/2,-x+1/2
z+1/2,-y+1/2,-x+1/2

loop_
_atom_site_label
_atom_site_type_symbol
_atom_site_fract_x
_atom_site_fract_y
_atom_site_fract_z
_atom_site_occupancy
_atom_site_U_iso_or_equiv
Fe1 Fe 0 0 0 0.5 0.0
Fe2 Fe 0 0.5 0.5 0.6667 0.0
B1 B 0.31 0.31 0.31 0.12 0.0
Si1 Si 0 0 0 0.5 0.0
Fe3 Fe 0.31 0.31 0.31 0.77 0.0
Zr1 Zr 0 0.5 0.5 0.3333 0.0
Si2 Si 0.31 0.31 0.31 0.11 0.0
